data_7210059
loop_
_publ_author_name
'Hutin, Marie'
'Yvon, Carine'
'Yan, Jun'
'Macdonell, Andrew'
'Long, De-Liang'
'Cronin, Leroy'

_publ_section_title
;
 Programming the assembly of carboxylic acid-functionalised hybrid
 polyoxometalates
;
_journal_issue 22
_journal_name_full CrystEngComm
_journal_page_first 4422
_journal_paper_doi 10.1039/c3ce26816k
_journal_volume 15
_journal_year 2013
_chemical_formula_sum 'C72 H147 Mn Mo6 N10 O26'
_chemical_formula_weight 2199.58
_chemical_name_systematic
;
?
;
_space_group_IT_number 2
_symmetry_cell_setting triclinic
_symmetry_space_group_name_Hall '-P 1'
_symmetry_space_group_name_H-M 'P -1'
_atom_sites_solution_hydrogens geom
_atom_sites_solution_primary direct
_atom_sites_solution_secondary difmap
_audit_creation_method SHELXL-97
_cell_angle_alpha 73.868(4)
_cell_angle_beta 74.700(4)
_cell_angle_gamma 66.883(3)
_cell_formula_units_Z 2
_cell_length_a 14.8991(11)
_cell_length_b 16.8272(12)
_cell_length_c 22.2685(17)
_cell_measurement_reflns_used 9782
_cell_measurement_temperature 150(2)
_cell_measurement_theta_max 26.5
_cell_measurement_theta_min 2.47
_cell_volume 4856.2(6)
_computing_cell_refinement Apex2
_computing_data_collection Apex2
_computing_data_reduction Apex2
_computing_molecular_graphics diamond3
_computing_publication_material WinGX
_computing_structure_refinement 'SHELXL-97 (Sheldrick, 2008)'
_computing_structure_solution 'SHELXS-97 (Sheldrick, 2008)'
_diffrn_ambient_temperature 150(2)
_diffrn_measured_fraction_theta_full 0.997
_diffrn_measured_fraction_theta_max 0.997
_diffrn_measurement_device_type 'Bruker Apex II Quasar CCD'
_diffrn_measurement_method '\w & \p scans'
_diffrn_radiation_monochromator graphite
_diffrn_radiation_source 'fine-focus sealed tube'
_diffrn_radiation_type MoK\a
_diffrn_radiation_wavelength 0.71073
_diffrn_reflns_av_R_equivalents 0.0296
_diffrn_reflns_av_sigmaI/netI 0.0285
_diffrn_reflns_limit_h_max 18
_diffrn_reflns_limit_h_min -17
_diffrn_reflns_limit_k_max 20
_diffrn_reflns_limit_k_min -20
_diffrn_reflns_limit_l_max 27
_diffrn_reflns_limit_l_min -27
_diffrn_reflns_number 69193
_diffrn_reflns_theta_full 26.00
_diffrn_reflns_theta_max 26.00
_diffrn_reflns_theta_min 1.61
_diffrn_standards_decay_% none
_exptl_absorpt_coefficient_mu 0.946
_exptl_absorpt_correction_T_max 0.9454
_exptl_absorpt_correction_T_min 0.8789
_exptl_absorpt_correction_type empirical
_exptl_absorpt_process_details SADABS
_exptl_crystal_colour orange
_exptl_crystal_density_diffrn 1.504
_exptl_crystal_density_meas ?
_exptl_crystal_density_method 'not measured'
_exptl_crystal_description block
_exptl_crystal_F_000 2268
_exptl_crystal_size_max 0.14
_exptl_crystal_size_mid 0.09
_exptl_crystal_size_min 0.06
_refine_diff_density_max 0.76
_refine_diff_density_min -0.84
_refine_diff_density_rms 0.07
_refine_ls_extinction_coef none
_refine_ls_extinction_method none
_refine_ls_goodness_of_fit_ref 1.046
_refine_ls_hydrogen_treatment constr
_refine_ls_matrix_type full
_refine_ls_number_parameters 1018
_refine_ls_number_reflns 19055
_refine_ls_number_restraints 3
_refine_ls_restrained_S_all 1.047
_refine_ls_R_factor_all 0.0385
_refine_ls_R_factor_gt 0.0287
_refine_ls_shift/su_max 0.004
_refine_ls_shift/su_mean 0.000
_refine_ls_structure_factor_coef Fsqd
_refine_ls_weighting_details 'calc w=1/[\s^2^(Fo^2^)+(0.0271P)^2^+7.5749P] where P=(Fo^2^+2Fc^2^)/3'
_refine_ls_weighting_scheme calc
_refine_ls_wR_factor_gt 0.0677
_refine_ls_wR_factor_ref 0.0750
_reflns_number_gt 16021
_reflns_number_total 19055
_reflns_threshold_expression >2\s(I)
_cod_data_source_file c3ce26816k.txt
_cod_data_source_block cy477
_cod_depositor_comments
;
The following automatic conversions were performed:

'_exptl_crystal_density_meas' value 'none' was changed to '?' - the
value is perceived as not measured.

Automatic conversion script
Id: cif_fix_values 3008 2015-01-20 13:52:24Z robertas 
;
_cod_original_sg_symbol_H-M P-1
_cod_database_code 7210059

loop_
_symmetry_equiv_pos_as_xyz
'x, y, z'
'-x, -y, -z'

loop_
_atom_site_label
_atom_site_type_symbol
_atom_site_fract_x
_atom_site_fract_y
_atom_site_fract_z
_atom_site_U_iso_or_equiv
_atom_site_adp_type
_atom_site_occupancy
_atom_site_symmetry_multiplicity
_atom_site_calc_flag
_atom_site_refinement_flags
_atom_site_disorder_assembly
_atom_site_disorder_group
Mo1 Mo -0.058831(13) 0.947259(12) 0.883685(9) 0.01876(4) Uani 1 1 d . . .
Mo2 Mo 0.062939(14) 1.179870(12) 0.970833(9) 0.02135(4) Uani 1 1 d . . .
Mo3 Mo 0.297081(13) 0.685625(12) 0.502543(9) 0.01899(4) Uani 1 1 d . . .
Mo4 Mo 0.484881(13) 0.669464(12) 0.378159(9) 0.01998(4) Uani 1 1 d . . .
Mo5 Mo 0.003479(14) 1.127096(12) 0.854977(9) 0.02104(4) Uani 1 1 d . . .
Mo6 Mo 0.309254(13) 0.511498(12) 0.622173(9) 0.01904(4) Uani 1 1 d . . .
Mn1 Mn 0.5000 0.5000 0.5000 0.01462(9) Uani 1 2 d S . .
Mn2 Mn 0.0000 1.0000 1.0000 0.01485(9) Uani 1 2 d S . .
O1 O 0.06320(10) 0.98232(9) 0.91038(7) 0.0207(3) Uani 1 1 d . . .
O2 O -0.09366(10) 1.07319(9) 0.86719(7) 0.0206(3) Uani 1 1 d . . .
O3 O 0.01484(12) 0.92232(11) 0.81394(8) 0.0293(4) Uani 1 1 d . . .
O4 O -0.17036(11) 0.94381(10) 0.88147(8) 0.0288(4) Uani 1 1 d . . .
O5 O 0.11351(10) 1.02801(9) 1.01132(7) 0.0205(3) Uani 1 1 d . . .
O6 O -0.00512(11) 0.83931(9) 0.94071(7) 0.0221(3) Uani 1 1 d . . .
O7 O 0.17407(12) 1.18549(11) 0.97171(8) 0.0328(4) Uani 1 1 d . . .
O8 O -0.01031(13) 1.28559(11) 0.94799(8) 0.0331(4) Uani 1 1 d . . .
O9 O 0.05778(10) 0.87695(9) 1.03457(7) 0.0182(3) Uani 1 1 d . . .
O10 O 0.09849(11) 1.13681(10) 0.89344(7) 0.0229(4) Uani 1 1 d . . .
O11 O -0.07123(12) 1.23423(11) 0.83803(8) 0.0312(4) Uani 1 1 d . . .
O12 O 0.07573(12) 1.10316(12) 0.78447(8) 0.0325(4) Uani 1 1 d . . .
O13 O 0.52543(10) 0.37169(10) 0.51227(7) 0.0201(3) Uani 1 1 d . . .
O14 O 0.35203(11) 0.67508(10) 0.41543(7) 0.0220(4) Uani 1 1 d . . .
O15 O 0.29696(12) 0.78626(10) 0.50328(8) 0.0289(4) Uani 1 1 d . . .
O16 O 0.17825(11) 0.70117(11) 0.50011(8) 0.0279(4) Uani 1 1 d . . .
O17 O 0.34948(10) 0.53111(9) 0.51277(7) 0.0188(3) Uani 1 1 d . . .
O18 O 0.30909(11) 0.62970(9) 0.58920(7) 0.0206(3) Uani 1 1 d . . .
O19 O 0.51375(10) 0.51586(9) 0.40995(7) 0.0175(3) Uani 1 1 d . . .
O20 O 0.19245(11) 0.51897(10) 0.62181(8) 0.0285(4) Uani 1 1 d . . .
O21 O 0.31173(12) 0.50477(10) 0.69972(8) 0.0295(4) Uani 1 1 d . . .
O22 O 0.37783(10) 0.39078(9) 0.61547(7) 0.0193(3) Uani 1 1 d . . .
O23 O 0.48284(12) 0.66324(11) 0.30343(8) 0.0294(4) Uani 1 1 d . . .
O24 O 0.48023(12) 0.77423(10) 0.37260(8) 0.0307(4) Uani 1 1 d . . .
O25 O 0.48546(12) 0.29860(11) 0.35736(9) 0.0366(4) Uani 1 1 d . . .
O26 O 0.30383(13) 0.73326(12) 0.91502(9) 0.0383(5) Uani 1 1 d . . .
C1 C 0.31765(16) 0.49079(14) 0.47768(11) 0.0221(5) Uani 1 1 d . . .
H1A H 0.2760 0.5376 0.4482 0.027 Uiso 1 1 calc R . .
H1B H 0.2758 0.4582 0.5076 0.027 Uiso 1 1 calc R . .
C2 C 0.46817(16) 0.34774(14) 0.48179(11) 0.0215(5) Uani 1 1 d . . .
H2A H 0.4250 0.3193 0.5148 0.026 Uiso 1 1 calc R . .
H2B H 0.5139 0.3040 0.4557 0.026 Uiso 1 1 calc R . .
C3 C 0.46498(16) 0.47524(14) 0.38612(10) 0.0212(5) Uani 1 1 d . . .
H3A H 0.5156 0.4326 0.3606 0.025 Uiso 1 1 calc R . .
H3B H 0.4209 0.5212 0.3576 0.025 Uiso 1 1 calc R . .
C4 C 0.40320(15) 0.42686(14) 0.43912(10) 0.0194(5) Uani 1 1 d . . .
C5 C 0.39572(17) 0.33238(15) 0.37165(11) 0.0278(5) Uani 1 1 d . . .
C6 C 0.32455(19) 0.30794(18) 0.34868(14) 0.0389(6) Uani 1 1 d . . .
H6A H 0.3082 0.2590 0.3804 0.047 Uiso 1 1 calc R . .
H6B H 0.2623 0.3591 0.3454 0.047 Uiso 1 1 calc R . .
C7 C 0.3662(3) 0.2805(2) 0.28530(16) 0.0685(9) Uani 1 1 d . . .
H7A H 0.3173 0.2657 0.2726 0.103 Uiso 1 1 calc R . .
H7B H 0.4269 0.2288 0.2885 0.103 Uiso 1 1 calc R . .
H7C H 0.3815 0.3290 0.2535 0.103 Uiso 1 1 calc R . .
C8 C 0.21021(16) 0.97002(15) 0.99078(11) 0.0237(5) Uani 1 1 d . . .
H8A H 0.2457 0.9431 1.0273 0.028 Uiso 1 1 calc R . .
H8B H 0.2473 1.0049 0.9583 0.028 Uiso 1 1 calc R . .
C9 C 0.21038(15) 0.89561(14) 0.96266(11) 0.0217(5) Uani 1 1 d . . .
C10 C 0.16119(15) 0.83389(14) 1.01230(11) 0.0228(5) Uani 1 1 d . . .
H10A H 0.1686 0.7844 0.9934 0.027 Uiso 1 1 calc R . .
H10B H 0.1964 0.8089 1.0490 0.027 Uiso 1 1 calc R . .
C11 C 0.16654(16) 0.93060(15) 0.90124(11) 0.0244(5) Uani 1 1 d . . .
H11A H 0.2034 0.9669 0.8702 0.029 Uiso 1 1 calc R . .
H11B H 0.1763 0.8800 0.8828 0.029 Uiso 1 1 calc R . .
C12 C 0.35444(18) 0.76757(17) 0.92718(12) 0.0329(6) Uani 1 1 d . . .
C13 C 0.4653(2) 0.7217(2) 0.92300(16) 0.0505(8) Uani 1 1 d . . .
H13A H 0.4938 0.7581 0.9350 0.061 Uiso 1 1 calc R . .
H13B H 0.4964 0.7143 0.8788 0.061 Uiso 1 1 calc R . .
C14 C 0.4871(3) 0.6321(3) 0.96719(19) 0.0767(12) Uani 1 1 d . . .
H14A H 0.5590 0.6029 0.9644 0.115 Uiso 1 1 calc R . .
H14B H 0.4598 0.5960 0.9548 0.115 Uiso 1 1 calc R . .
H14C H 0.4567 0.6397 1.0109 0.115 Uiso 1 1 calc R . .
C15 C 0.9334(2) 0.0765(2) 0.68016(14) 0.0437(8) Uani 1 1 d . B .
H15A H 0.9382 0.0143 0.6973 0.052 Uiso 1 1 calc R . .
H15B H 0.9672 0.0920 0.7057 0.052 Uiso 1 1 calc R . .
C16 C 0.9878(2) 0.0846(2) 0.61156(15) 0.0574(10) Uani 1 1 d . . .
H16A H 0.9587 0.0639 0.5864 0.069 Uiso 1 1 calc R . .
H16B H 0.9797 0.1472 0.5930 0.069 Uiso 1 1 calc R . .
C17 C 1.0973(3) 0.0303(3) 0.6084(2) 0.0916(17) Uani 1 1 d . . .
H17A H 1.1051 -0.0314 0.6300 0.110 Uiso 1 1 calc R . .
H17B H 1.1273 0.0539 0.6310 0.110 Uiso 1 1 calc R . .
C18 C 1.1518(4) 0.0323(5) 0.5395(2) 0.146(3) Uani 1 1 d . . .
H18A H 1.2218 -0.0045 0.5389 0.219 Uiso 1 1 calc R . .
H18B H 1.1466 0.0930 0.5186 0.219 Uiso 1 1 calc R . .
H18C H 1.1218 0.0095 0.5169 0.219 Uiso 1 1 calc R . .
C19 C 0.76981(19) 0.11488(16) 0.64885(12) 0.0346(6) Uani 1 1 d . B .
H19A H 0.6991 0.1525 0.6565 0.042 Uiso 1 1 calc R . .
H19B H 0.7965 0.1317 0.6034 0.042 Uiso 1 1 calc R . .
C20 C 0.7761(2) 0.01955(17) 0.66232(14) 0.0420(7) Uani 1 1 d . . .
H20A H 0.7566 -0.0003 0.7085 0.050 Uiso 1 1 calc R . .
H20B H 0.8453 -0.0181 0.6491 0.050 Uiso 1 1 calc R . .
C21 C 0.7082(2) 0.01035(19) 0.62652(15) 0.0480(8) Uani 1 1 d . . .
H21A H 0.6387 0.0445 0.6424 0.058 Uiso 1 1 calc R . .
H21B H 0.7241 0.0355 0.5809 0.058 Uiso 1 1 calc R . .
C22 C 0.7181(3) -0.0848(2) 0.63392(19) 0.0696(10) Uani 1 1 d . . .
H22A H 0.6728 -0.0877 0.6103 0.104 Uiso 1 1 calc R . .
H22B H 0.7015 -0.1097 0.6790 0.104 Uiso 1 1 calc R . .
H22C H 0.7864 -0.1186 0.6172 0.104 Uiso 1 1 calc R . .
C23 C 0.7819(2) 0.11481(19) 0.75861(12) 0.0381(7) Uani 1 1 d . B .
H23A H 0.8025 0.0501 0.7734 0.046 Uiso 1 1 calc R . .
H23B H 0.8113 0.1375 0.7823 0.046 Uiso 1 1 calc R . .
C24 C 0.6699(2) 0.1536(2) 0.77558(14) 0.0439(7) Uani 1 1 d . . .
H24A H 0.6395 0.1183 0.7640 0.053 Uiso 1 1 calc R . .
H24B H 0.6462 0.2146 0.7512 0.053 Uiso 1 1 calc R . .
C25 C 0.6381(2) 0.1540(2) 0.84648(15) 0.0531(9) Uani 1 1 d . . .
H25A H 0.5668 0.1616 0.8588 0.064 Uiso 1 1 calc R . .
H25B H 0.6754 0.0963 0.8703 0.064 Uiso 1 1 calc R . .
C26 C 0.6552(2) 0.2263(2) 0.86511(17) 0.0646(10) Uani 1 1 d . . .
H26A H 0.6338 0.2232 0.9110 0.097 Uiso 1 1 calc R . .
H26B H 0.6171 0.2838 0.8426 0.097 Uiso 1 1 calc R . .
H26C H 0.7259 0.2185 0.8538 0.097 Uiso 1 1 calc R . .
C27 C 0.8135(2) 0.23100(18) 0.66638(13) 0.0424(7) Uani 1 1 d . B .
H27A H 0.7436 0.2666 0.6801 0.051 Uiso 1 1 calc R . .
H27B H 0.8275 0.2445 0.6194 0.051 Uiso 1 1 calc R . .
C28 C 0.8804(3) 0.2594(2) 0.69109(17) 0.0704(10) Uani 1 1 d . . .
H28A H 0.8728 0.2404 0.7378 0.084 Uiso 1 1 calc R A 1
H28B H 0.9505 0.2309 0.6726 0.084 Uiso 1 1 calc R A 1
C29 C 0.8534(3) 0.3581(2) 0.67343(19) 0.0800(12) Uani 1 1 d . B 1
H29A H 0.9103 0.3737 0.6746 0.096 Uiso 1 1 calc R B 1
H29B H 0.8399 0.3787 0.6295 0.096 Uiso 1 1 calc R B 1
C30 C 0.7721(3) 0.4000(3) 0.7135(3) 0.0588(15) Uani 0.722(6) 1 d P B 1
H30A H 0.7570 0.4639 0.7004 0.088 Uiso 1 1 calc R B 1
H30B H 0.7858 0.3808 0.7569 0.088 Uiso 1 1 calc R B 1
H30C H 0.7153 0.3855 0.7119 0.088 Uiso 1 1 calc R B 1
C30' C 0.8519(9) 0.4184(8) 0.7155(6) 0.057(4) Uiso 0.278(6) 1 d P B 2
C31 C 0.3101(2) 0.3077(2) 0.77918(14) 0.0465(8) Uani 1 1 d . . .
H31A H 0.2839 0.3713 0.7606 0.056 Uiso 1 1 calc R . .
H31B H 0.3782 0.2835 0.7559 0.056 Uiso 1 1 calc R . .
C32 C 0.3158(2) 0.2983(2) 0.84769(15) 0.0542(9) Uani 1 1 d . . .
H32A H 0.3520 0.2360 0.8652 0.065 Uiso 1 1 calc R . .
H32B H 0.2481 0.3152 0.8730 0.065 Uiso 1 1 calc R . .
C33 C 0.3687(2) 0.3564(2) 0.85261(15) 0.0526(9) Uani 1 1 d . . .
H33A H 0.4360 0.3396 0.8268 0.063 Uiso 1 1 calc R . .
H33B H 0.3321 0.4185 0.8349 0.063 Uiso 1 1 calc R . .
C34 C 0.3769(3) 0.3491(3) 0.92020(19) 0.0808(13) Uani 1 1 d . . .
H34A H 0.4112 0.3879 0.9210 0.121 Uiso 1 1 calc R . .
H34B H 0.4145 0.2881 0.9376 0.121 Uiso 1 1 calc R . .
H34C H 0.3104 0.3667 0.9459 0.121 Uiso 1 1 calc R . .
C35 C 0.2778(2) 0.16761(19) 0.80029(16) 0.0481(8) Uani 1 1 d . . .
H35A H 0.2349 0.1408 0.7920 0.058 Uiso 1 1 calc R . .
H35B H 0.2657 0.1643 0.8467 0.058 Uiso 1 1 calc R . .
C36 C 0.3856(2) 0.1129(2) 0.77977(17) 0.0538(9) Uani 1 1 d . . .
H36A H 0.3974 0.1105 0.7343 0.065 Uiso 1 1 calc R . .
H36B H 0.4296 0.1409 0.7851 0.065 Uiso 1 1 calc R . .
C37 C 0.4096(2) 0.0208(2) 0.81904(17) 0.0558(9) Uani 1 1 d . . .
H37A H 0.3620 -0.0051 0.8159 0.067 Uiso 1 1 calc R . .
H37B H 0.4011 0.0237 0.8641 0.067 Uiso 1 1 calc R . .
C38 C 0.5145(3) -0.0392(3) 0.7983(2) 0.0764(13) Uani 1 1 d . . .
H38A H 0.5262 -0.0978 0.8255 0.115 Uiso 1 1 calc R . .
H38B H 0.5621 -0.0144 0.8017 0.115 Uiso 1 1 calc R . .
H38C H 0.5229 -0.0439 0.7541 0.115 Uiso 1 1 calc R . .
C39 C 0.1384(2) 0.30711(19) 0.79498(16) 0.0514(9) Uani 1 1 d . . .
H39A H 0.1000 0.2735 0.7900 0.062 Uiso 1 1 calc R . .
H39B H 0.1322 0.3028 0.8410 0.062 Uiso 1 1 calc R . .
C40 C 0.0921(3) 0.4029(2) 0.76491(18) 0.0649(11) Uani 1 1 d . . .
H40A H 0.0969 0.4085 0.7188 0.078 Uiso 1 1 calc R . .
H40B H 0.1283 0.4380 0.7705 0.078 Uiso 1 1 calc R . .
C41 C -0.0164(3) 0.4379(2) 0.7959(2) 0.0864(16) Uani 1 1 d . . .
H41A H -0.0205 0.4334 0.8418 0.104 Uiso 1 1 calc R . .
H41B H -0.0516 0.4012 0.7916 0.104 Uiso 1 1 calc R . .
C42 C -0.0673(4) 0.5342(3) 0.7656(3) 0.126(2) Uani 1 1 d . . .
H42A H -0.1373 0.5539 0.7857 0.188 Uiso 1 1 calc R . .
H42B H -0.0626 0.5389 0.7201 0.188 Uiso 1 1 calc R . .
H42C H -0.0347 0.5711 0.7717 0.188 Uiso 1 1 calc R . .
C43 C 0.2607(2) 0.2731(2) 0.69660(15) 0.0521(8) Uani 1 1 d . . .
H43A H 0.3319 0.2439 0.6807 0.063 Uiso 1 1 calc R . .
H43B H 0.2438 0.3366 0.6773 0.063 Uiso 1 1 calc R . .
C44 C 0.2015(3) 0.2366(3) 0.6723(2) 0.0742(11) Uani 1 1 d . . .
H44A H 0.1303 0.2609 0.6903 0.089 Uiso 1 1 calc R . .
H44B H 0.2238 0.1716 0.6858 0.089 Uiso 1 1 calc R . .
C45 C 0.2177(3) 0.2630(4) 0.5971(2) 0.1221(14) Uani 1 1 d . . .
H45A H 0.1972 0.3280 0.5847 0.147 Uiso 1 1 calc R . .
H45B H 0.2893 0.2385 0.5802 0.147 Uiso 1 1 calc R . .
C46 C 0.1639(5) 0.2331(4) 0.5674(3) 0.138(2) Uiso 1 1 d . . .
H46A H 0.1795 0.2508 0.5211 0.207 Uiso 1 1 calc R . .
H46B H 0.0925 0.2597 0.5818 0.207 Uiso 1 1 calc R . .
H46C H 0.1836 0.1688 0.5791 0.207 Uiso 1 1 calc R . .
C47 C 0.1884(2) 0.72944(19) 0.70887(14) 0.0439(7) Uani 1 1 d . . .
H47A H 0.1833 0.6718 0.7109 0.053 Uiso 1 1 calc R . .
H47B H 0.2309 0.7436 0.6680 0.053 Uiso 1 1 calc R . .
C48 C 0.0858(2) 0.7989(2) 0.70914(16) 0.0588(9) Uani 1 1 d . . .
H48A H 0.0884 0.8560 0.7111 0.071 Uiso 1 1 calc R . .
H48B H 0.0400 0.7818 0.7471 0.071 Uiso 1 1 calc R . .
C49 C 0.0470(3) 0.8089(3) 0.6482(2) 0.0820(12) Uani 1 1 d . . .
H49A H -0.0108 0.8641 0.6435 0.098 Uiso 1 1 calc R . .
H49B H 0.0994 0.8140 0.6109 0.098 Uiso 1 1 calc R . .
C50 C 0.0181(3) 0.7361(3) 0.6489(2) 0.1045(15) Uani 1 1 d . . .
H50A H -0.0043 0.7455 0.6091 0.157 Uiso 1 1 calc R . .
H50B H -0.0359 0.7322 0.6847 0.157 Uiso 1 1 calc R . .
H50C H 0.0749 0.6812 0.6535 0.157 Uiso 1 1 calc R . .
C51 C 0.2520(2) 0.80522(17) 0.76223(13) 0.0375(7) Uani 1 1 d . . .
H51A H 0.2888 0.7938 0.7966 0.045 Uiso 1 1 calc R . .
H51B H 0.1854 0.8488 0.7730 0.045 Uiso 1 1 calc R . .
C52 C 0.3049(2) 0.84675(18) 0.70126(13) 0.0426(7) Uani 1 1 d . . .
H52A H 0.2649 0.8660 0.6673 0.051 Uiso 1 1 calc R . .
H52B H 0.3697 0.8029 0.6876 0.051 Uiso 1 1 calc R . .
C53 C 0.3204(3) 0.9256(2) 0.71192(16) 0.0568(9) Uani 1 1 d . . .
H53A H 0.2552 0.9689 0.7258 0.068 Uiso 1 1 calc R . .
H53B H 0.3596 0.9059 0.7463 0.068 Uiso 1 1 calc R . .
C54 C 0.3737(3) 0.9700(2) 0.65244(19) 0.0755(12) Uani 1 1 d . . .
H54A H 0.3822 1.0202 0.6614 0.113 Uiso 1 1 calc R . .
H54B H 0.3345 0.9908 0.6185 0.113 Uiso 1 1 calc R . .
H54C H 0.4388 0.9277 0.6390 0.113 Uiso 1 1 calc R . .
C55 C 0.33919(19) 0.64746(17) 0.75186(13) 0.0366(7) Uani 1 1 d . . .
H55A H 0.3274 0.5956 0.7473 0.044 Uiso 1 1 calc R . .
H55B H 0.3777 0.6679 0.7110 0.044 Uiso 1 1 calc R . .
C56 C 0.4026(2) 0.6174(2) 0.80225(14) 0.0448(8) Uani 1 1 d . . .
H56A H 0.3647 0.5992 0.8441 0.054 Uiso 1 1 calc R . .
H56B H 0.4215 0.6665 0.8047 0.054 Uiso 1 1 calc R . .
C57 C 0.4952(2) 0.54028(18) 0.78602(13) 0.0404(7) Uani 1 1 d . . .
H57A H 0.4753 0.4930 0.7813 0.049 Uiso 1 1 calc R . .
H57B H 0.5335 0.5598 0.7448 0.049 Uiso 1 1 calc R . .
C58 C 0.5611(3) 0.5032(2) 0.83601(16) 0.0600(10) Uani 1 1 d . . .
H58A H 0.6195 0.4539 0.8232 0.090 Uiso 1 1 calc R . .
H58B H 0.5242 0.4826 0.8768 0.090 Uiso 1 1 calc R . .
H58C H 0.5824 0.5494 0.8403 0.090 Uiso 1 1 calc R . .
C59 C 0.1784(2) 0.69684(19) 0.82693(13) 0.0426(7) Uani 1 1 d . . .
H59A H 0.2151 0.6900 0.8602 0.051 Uiso 1 1 calc R . .
H59B H 0.1154 0.7469 0.8324 0.051 Uiso 1 1 calc R . .
C60 C 0.1540(2) 0.6141(2) 0.83783(16) 0.0550(9) Uani 1 1 d . . .
H60A H 0.1005 0.6263 0.8145 0.066 Uiso 1 1 calc R . .
H60B H 0.2132 0.5674 0.8211 0.066 Uiso 1 1 calc R . .
C61 C 0.1214(4) 0.5823(3) 0.9078(2) 0.0951(16) Uani 1 1 d . . .
H61A H 0.0655 0.6311 0.9248 0.114 Uiso 1 1 calc R . .
H61B H 0.1768 0.5670 0.9304 0.114 Uiso 1 1 calc R . .
C62 C 0.0892(4) 0.5027(4) 0.9216(3) 0.122(2) Uani 1 1 d . . .
H62A H 0.0709 0.4846 0.9676 0.183 Uiso 1 1 calc R . .
H62B H 0.1440 0.4541 0.9048 0.183 Uiso 1 1 calc R . .
H62C H 0.0320 0.5182 0.9014 0.183 Uiso 1 1 calc R . .
C71 C 0.4576(2) 0.11847(19) 0.49475(16) 0.0487(8) Uani 1 1 d . . .
C72 C 0.5492(3) 0.1081(2) 0.5114(2) 0.0705(11) Uani 1 1 d . . .
H72A H 0.5882 0.0453 0.5213 0.106 Uiso 1 1 calc R . .
H72B H 0.5348 0.1343 0.5486 0.106 Uiso 1 1 calc R . .
H72C H 0.5868 0.1377 0.4756 0.106 Uiso 1 1 calc R . .
C73 C 0.0576(2) 0.42492(19) 0.44995(15) 0.0444(8) Uani 1 1 d . . .
C74 C -0.0266(2) 0.3947(2) 0.46808(19) 0.0625(10) Uani 1 1 d . . .
H74A H -0.0028 0.3308 0.4708 0.094 Uiso 1 1 calc R . .
H74B H -0.0698 0.4242 0.4362 0.094 Uiso 1 1 calc R . .
H74C H -0.0638 0.4087 0.5095 0.094 Uiso 1 1 calc R . .
C75 C 0.5430(2) 0.9034(2) 0.97188(18) 0.0593(10) Uani 1 1 d . . .
C76 C 0.6423(4) 0.9091(3) 0.9591(3) 0.1059(17) Uiso 1 1 d . . .
H76A H 0.6460 0.9590 0.9243 0.159 Uiso 1 1 calc R . .
H76B H 0.6918 0.8545 0.9470 0.159 Uiso 1 1 calc R . .
H76C H 0.6554 0.9176 0.9973 0.159 Uiso 1 1 calc R . .
C77 C -0.2284(3) 0.4921(3) 0.9312(2) 0.0874(13) Uiso 1 1 d . . .
C78 C -0.2329(3) 0.4082(3) 0.9346(2) 0.0809(12) Uiso 1 1 d . C .
H78A H -0.2705 0.4127 0.9030 0.121 Uiso 1 1 calc R . .
H78B H -0.2658 0.3879 0.9771 0.121 Uiso 1 1 calc R . .
H78C H -0.1656 0.3661 0.9261 0.121 Uiso 1 1 calc R . .
C79 C -0.1883(5) 0.7806(4) 0.8348(3) 0.124(2) Uiso 1 1 d D . .
C80 C -0.1380(4) 0.7296(4) 0.8905(3) 0.1185(19) Uiso 1 1 d . D .
H80A H -0.0666 0.7036 0.8757 0.178 Uiso 1 1 calc R . .
H80B H -0.1648 0.6827 0.9134 0.178 Uiso 1 1 calc R . .
H80C H -0.1495 0.7692 0.9189 0.178 Uiso 1 1 calc R . .
N1 N 0.31635(13) 0.84455(13) 0.94731(9) 0.0263(5) Uani 1 1 d . . .
H1 H 0.3587 0.8663 0.9517 0.032 Uiso 1 1 calc R . .
N2 N 0.35225(13) 0.39332(12) 0.40900(9) 0.0232(4) Uani 1 1 d . . .
H2 H 0.2871 0.4150 0.4159 0.028 Uiso 1 1 calc R . .
N3 N 0.23909(16) 0.72027(14) 0.76239(10) 0.0356(5) Uani 1 1 d . . .
N4 N 0.24713(17) 0.26354(15) 0.76786(12) 0.0457(7) Uani 1 1 d . . .
N5 N 0.82513(16) 0.13417(14) 0.68830(10) 0.0341(5) Uani 1 1 d . . .
N6 N 0.3870(2) 0.1259(2) 0.48140(17) 0.0745(9) Uani 1 1 d . . .
N7 N 0.12276(19) 0.44827(19) 0.43725(16) 0.0636(9) Uani 1 1 d . . .
N8 N 0.4688(2) 0.8996(2) 0.97994(16) 0.0694(9) Uani 1 1 d . . .
N9 N -0.2085(5) 0.5490(5) 0.9375(4) 0.082(2) Uiso 0.50 1 d P C 1
N10 N -0.2402(9) 0.8222(10) 0.7975(7) 0.112(5) Uiso 0.312(12) 1 d PDU D 1
N9' N -0.2471(6) 0.5744(6) 0.9133(4) 0.097(3) Uiso 0.50 1 d P C 2
N10' N -0.2009(10) 0.8257(9) 0.7844(5) 0.105(5) Uiso 0.338(12) 1 d PDU D 2

loop_
_atom_site_aniso_label
_atom_site_aniso_U_11
_atom_site_aniso_U_22
_atom_site_aniso_U_33
_atom_site_aniso_U_23
_atom_site_aniso_U_13
_atom_site_aniso_U_12
Mo1 0.02104(8) 0.01982(8) 0.01643(9) -0.00350(7) -0.00345(7) -0.00802(7)
Mo2 0.02642(9) 0.02063(8) 0.01980(9) 0.00003(7) -0.00446(7) -0.01347(7)
Mo3 0.01762(8) 0.01661(8) 0.01900(9) -0.00088(7) -0.00099(7) -0.00522(7)
Mo4 0.01884(8) 0.01828(8) 0.01794(9) 0.00255(7) -0.00040(7) -0.00726(7)
Mo5 0.02509(9) 0.02361(9) 0.01599(9) 0.00182(7) -0.00414(7) -0.01355(7)
Mo6 0.02021(9) 0.01804(8) 0.01608(9) -0.00179(7) 0.00175(7) -0.00790(7)
Mn1 0.01515(19) 0.01416(19) 0.0137(2) -0.00063(16) -0.00086(16) -0.00670(16)
Mn2 0.01482(19) 0.01629(19) 0.0133(2) -0.00182(16) -0.00066(16) -0.00707(16)
O1 0.0156(7) 0.0198(7) 0.0247(8) -0.0030(6) -0.0023(6) -0.0056(6)
O2 0.0219(7) 0.0216(7) 0.0196(7) -0.0007(6) -0.0053(6) -0.0099(6)
O3 0.0324(8) 0.0299(8) 0.0215(8) -0.0076(7) -0.0017(7) -0.0067(7)
O4 0.0255(8) 0.0272(8) 0.0360(9) -0.0030(7) -0.0102(7) -0.0105(7)
O5 0.0189(7) 0.0196(7) 0.0187(7) -0.0023(6) 0.0006(6) -0.0056(6)
O6 0.0253(7) 0.0190(7) 0.0220(8) -0.0038(6) -0.0045(6) -0.0076(6)
O7 0.0353(8) 0.0436(9) 0.0284(9) -0.0042(7) -0.0048(7) -0.0253(7)
O8 0.0449(9) 0.0242(8) 0.0310(9) 0.0004(7) -0.0119(8) -0.0134(7)
O9 0.0179(7) 0.0198(7) 0.0166(7) -0.0032(6) -0.0013(6) -0.0074(6)
O10 0.0251(7) 0.0288(7) 0.0177(7) 0.0000(6) -0.0012(6) -0.0169(6)
O11 0.0383(9) 0.0275(8) 0.0293(9) 0.0036(7) -0.0132(7) -0.0146(7)
O12 0.0357(8) 0.0444(9) 0.0208(8) -0.0031(7) 0.0003(7) -0.0229(7)
O13 0.0188(7) 0.0248(7) 0.0180(7) -0.0034(6) -0.0018(6) -0.0105(6)
O14 0.0207(7) 0.0210(7) 0.0209(8) 0.0016(6) -0.0041(6) -0.0072(6)
O15 0.0317(8) 0.0212(7) 0.0327(9) -0.0024(7) -0.0037(7) -0.0113(7)
O16 0.0214(7) 0.0319(8) 0.0277(9) -0.0044(7) -0.0012(7) -0.0095(7)
O17 0.0234(7) 0.0183(7) 0.0162(7) -0.0026(6) -0.0022(6) -0.0099(6)
O18 0.0228(7) 0.0180(7) 0.0195(7) -0.0043(6) 0.0008(6) -0.0077(6)
O19 0.0176(6) 0.0188(7) 0.0171(7) -0.0027(6) -0.0019(6) -0.0087(6)
O20 0.0221(8) 0.0264(8) 0.0326(9) -0.0040(7) 0.0022(7) -0.0095(6)
O21 0.0409(9) 0.0258(8) 0.0189(8) -0.0034(6) -0.0004(7) -0.0122(7)
O22 0.0183(7) 0.0182(7) 0.0188(7) 0.0010(6) 0.0018(6) -0.0099(6)
O23 0.0256(8) 0.0340(9) 0.0205(8) 0.0014(7) -0.0018(7) -0.0080(7)
O24 0.0280(8) 0.0214(8) 0.0365(10) 0.0004(7) -0.0001(7) -0.0097(7)
O25 0.0296(9) 0.0414(9) 0.0437(10) -0.0244(8) -0.0002(8) -0.0105(7)
O26 0.0302(9) 0.0436(9) 0.0436(10) -0.0261(8) -0.0079(8) -0.0025(8)
C1 0.0218(10) 0.0230(10) 0.0251(11) -0.0068(9) -0.0030(9) -0.0107(8)
C2 0.0218(10) 0.0216(10) 0.0243(11) -0.0047(8) -0.0043(9) -0.0104(8)
C3 0.0251(10) 0.0247(10) 0.0174(10) -0.0041(8) -0.0032(8) -0.0127(9)
C4 0.0201(9) 0.0216(10) 0.0199(10) -0.0051(8) -0.0019(8) -0.0110(8)
C5 0.0316(12) 0.0290(11) 0.0275(12) -0.0079(9) -0.0056(10) -0.0135(10)
C6 0.0390(13) 0.0389(13) 0.0509(15) -0.0186(12) -0.0131(12) -0.0161(11)
C7 0.094(2) 0.098(2) 0.0514(18) -0.0324(16) -0.0071(17) -0.0646(18)
C8 0.0162(10) 0.0278(11) 0.0255(11) -0.0067(9) 0.0004(9) -0.0073(9)
C9 0.0134(9) 0.0259(10) 0.0221(11) -0.0075(9) 0.0006(8) -0.0035(8)
C10 0.0166(10) 0.0208(10) 0.0253(11) -0.0038(9) -0.0010(9) -0.0026(8)
C11 0.0168(10) 0.0308(11) 0.0215(11) -0.0061(9) 0.0017(9) -0.0064(9)
C12 0.0251(12) 0.0409(13) 0.0283(12) -0.0158(11) -0.0034(10) -0.0017(11)
C13 0.0237(13) 0.0619(17) 0.0664(18) -0.0397(15) -0.0070(13) 0.0023(13)
C14 0.0520(19) 0.072(2) 0.084(2) -0.030(2) -0.0347(18) 0.0265(18)
C15 0.0346(14) 0.0468(16) 0.0412(16) 0.0039(13) -0.0148(12) -0.0087(12)
C16 0.0436(17) 0.073(2) 0.0427(18) -0.0010(16) -0.0072(14) -0.0137(16)
C17 0.048(2) 0.119(4) 0.069(3) 0.000(3) 0.002(2) -0.009(2)
C18 0.062(3) 0.242(8) 0.082(4) -0.035(4) 0.016(3) -0.015(4)
C19 0.0412(13) 0.0305(12) 0.0314(13) -0.0016(10) -0.0169(11) -0.0079(11)
C20 0.0461(15) 0.0283(13) 0.0467(16) -0.0022(12) -0.0163(13) -0.0059(12)
C21 0.0627(17) 0.0365(14) 0.0480(17) -0.0064(13) -0.0183(14) -0.0162(13)
C22 0.105(3) 0.0443(17) 0.073(2) -0.0057(16) -0.030(2) -0.0355(18)
C23 0.0419(14) 0.0393(14) 0.0275(13) 0.0012(11) -0.0156(11) -0.0074(12)
C24 0.0383(14) 0.0516(16) 0.0387(15) -0.0062(13) -0.0136(12) -0.0096(13)
C25 0.0472(17) 0.0583(19) 0.0399(17) -0.0083(14) -0.0089(14) -0.0037(15)
C26 0.0501(18) 0.080(2) 0.061(2) -0.0309(18) -0.0187(16) -0.0016(17)
C27 0.0623(16) 0.0331(13) 0.0351(14) 0.0039(11) -0.0258(13) -0.0161(12)
C28 0.117(2) 0.0599(19) 0.0582(19) 0.0114(15) -0.0553(18) -0.0457(18)
C29 0.142(3) 0.062(2) 0.060(2) 0.0032(17) -0.042(2) -0.055(2)
C30 0.049(3) 0.040(2) 0.081(4) 0.000(2) -0.023(2) -0.010(2)
C31 0.0551(16) 0.0471(15) 0.0382(16) 0.0003(12) 0.0085(13) -0.0352(13)
C32 0.0612(19) 0.0554(18) 0.0384(17) -0.0013(14) 0.0084(15) -0.0285(15)
C33 0.0602(19) 0.0467(17) 0.0446(18) -0.0041(14) -0.0062(15) -0.0170(15)
C34 0.086(3) 0.097(3) 0.058(2) -0.018(2) -0.014(2) -0.028(2)
C35 0.0425(15) 0.0387(14) 0.0556(19) -0.0031(13) 0.0128(14) -0.0239(12)
C36 0.0395(15) 0.0511(17) 0.062(2) -0.0117(15) 0.0169(15) -0.0232(13)
C37 0.0430(16) 0.0509(17) 0.067(2) -0.0145(16) 0.0133(15) -0.0219(14)
C38 0.049(2) 0.065(2) 0.094(3) -0.016(2) 0.010(2) -0.0127(18)
C39 0.0410(15) 0.0414(15) 0.056(2) 0.0067(14) 0.0114(14) -0.0214(13)
C40 0.065(2) 0.0419(17) 0.064(2) 0.0128(16) 0.0111(18) -0.0236(15)
C41 0.071(3) 0.047(2) 0.091(3) 0.019(2) 0.015(2) -0.0081(19)
C42 0.103(4) 0.057(3) 0.126(4) 0.032(3) 0.017(3) 0.009(3)
C43 0.0525(16) 0.0625(17) 0.0478(18) -0.0062(14) 0.0090(14) -0.0408(14)
C44 0.0655(19) 0.091(2) 0.086(3) -0.023(2) 0.0084(19) -0.0579(17)
C45 0.110(2) 0.242(4) 0.095(3) -0.095(3) 0.036(2) -0.137(2)
C47 0.0397(14) 0.0499(15) 0.0415(14) -0.0276(12) -0.0101(12) -0.0002(13)
C48 0.0441(17) 0.0670(19) 0.0617(18) -0.0406(15) -0.0177(14) 0.0088(15)
C49 0.061(2) 0.084(2) 0.100(3) -0.060(2) -0.0423(19) 0.0238(19)
C50 0.081(3) 0.101(3) 0.143(4) -0.071(3) -0.057(3) 0.013(2)
C51 0.0349(13) 0.0384(13) 0.0353(13) -0.0204(11) -0.0053(11) -0.0002(11)
C52 0.0389(15) 0.0433(15) 0.0378(15) -0.0173(12) -0.0055(12) -0.0004(12)
C53 0.067(2) 0.0433(16) 0.0552(19) -0.0164(14) -0.0034(16) -0.0143(15)
C54 0.098(3) 0.059(2) 0.071(3) -0.0146(18) -0.001(2) -0.036(2)
C55 0.0325(13) 0.0391(13) 0.0350(13) -0.0209(11) -0.0030(11) -0.0016(11)
C56 0.0385(15) 0.0501(16) 0.0412(15) -0.0235(13) -0.0090(12) 0.0007(13)
C57 0.0391(14) 0.0398(14) 0.0375(14) -0.0140(12) -0.0064(12) -0.0043(12)
C58 0.059(2) 0.0563(19) 0.0497(19) -0.0120(15) -0.0189(16) 0.0026(16)
C59 0.0395(14) 0.0524(15) 0.0363(14) -0.0230(12) 0.0029(12) -0.0127(13)
C60 0.0470(17) 0.0569(18) 0.059(2) -0.0258(15) 0.0069(15) -0.0159(15)
C61 0.105(3) 0.100(3) 0.073(3) -0.010(2) 0.015(3) -0.053(3)
C62 0.107(4) 0.114(4) 0.123(5) -0.015(3) 0.025(3) -0.050(3)
C71 0.0575(17) 0.0386(14) 0.0562(18) -0.0108(13) -0.0129(15) -0.0202(13)
C72 0.0636(19) 0.0437(16) 0.120(3) -0.0276(18) -0.040(2) -0.0115(15)
C73 0.0308(13) 0.0443(15) 0.0583(18) -0.0102(13) -0.0123(13) -0.0102(12)
C74 0.0455(16) 0.079(2) 0.079(2) -0.0198(18) -0.0124(16) -0.0339(15)
C75 0.0440(16) 0.072(2) 0.064(2) -0.0022(17) -0.0176(15) -0.0250(16)
N1 0.0151(8) 0.0334(10) 0.0306(10) -0.0127(8) -0.0021(8) -0.0055(8)
N2 0.0187(8) 0.0280(9) 0.0279(10) -0.0102(8) -0.0040(7) -0.0100(7)
N3 0.0317(11) 0.0418(11) 0.0320(11) -0.0209(9) -0.0036(9) -0.0035(9)
N4 0.0456(12) 0.0413(12) 0.0466(15) -0.0008(11) 0.0129(11) -0.0299(10)
N5 0.0390(11) 0.0322(11) 0.0277(11) 0.0021(9) -0.0161(9) -0.0077(9)
N6 0.0670(17) 0.084(2) 0.089(2) -0.0245(17) -0.0259(17) -0.0312(16)
N7 0.0321(13) 0.0664(16) 0.096(2) -0.0251(16) 0.0022(14) -0.0236(12)
N8 0.0439(14) 0.0889(19) 0.093(2) -0.0237(17) -0.0134(15) -0.0362(14)

loop_
_atom_type_symbol
_atom_type_description
_atom_type_scat_dispersion_real
_atom_type_scat_dispersion_imag
_atom_type_scat_source
Mo Mo -1.6832 0.6857 'International Tables Vol C Tables 4.2.6.8 and 6.1.1.4'
Mn Mn 0.3368 0.7283 'International Tables Vol C Tables 4.2.6.8 and 6.1.1.4'
O O 0.0106 0.0060 'International Tables Vol C Tables 4.2.6.8 and 6.1.1.4'
C C 0.0033 0.0016 'International Tables Vol C Tables 4.2.6.8 and 6.1.1.4'
N N 0.0061 0.0033 'International Tables Vol C Tables 4.2.6.8 and 6.1.1.4'
H H 0.0000 0.0000 'International Tables Vol C Tables 4.2.6.8 and 6.1.1.4'

loop_
_geom_angle_atom_site_label_1
_geom_angle_atom_site_label_2
_geom_angle_atom_site_label_3
_geom_angle
_geom_angle_site_symmetry_1
_geom_angle_site_symmetry_3
O4 Mo1 O3 105.59(9) . .
O4 Mo1 O6 102.12(7) . .
O3 Mo1 O6 100.09(7) . .
O4 Mo1 O2 98.24(7) . .
O3 Mo1 O2 101.55(7) . .
O6 Mo1 O2 144.93(7) . .
O4 Mo1 O5 91.38(7) . 2_577
O3 Mo1 O5 162.39(7) . 2_577
O6 Mo1 O5 71.15(6) . 2_577
O2 Mo1 O5 80.16(6) . 2_577
O4 Mo1 O1 161.26(7) . .
O3 Mo1 O1 91.67(7) . .
O6 Mo1 O1 81.51(6) . .
O2 Mo1 O1 70.61(6) . .
O5 Mo1 O1 72.21(5) 2_577 .
O8 Mo2 O7 105.35(9) . .
O8 Mo2 O10 101.23(8) . .
O7 Mo2 O10 98.38(7) . .
O8 Mo2 O6 99.38(7) . 2_577
O7 Mo2 O6 103.33(8) . 2_577
O10 Mo2 O6 144.75(7) . 2_577
O8 Mo2 O5 161.19(7) . .
O7 Mo2 O5 92.91(7) . .
O10 Mo2 O5 80.04(6) . .
O6 Mo2 O5 71.50(6) 2_577 .
O8 Mo2 O9 92.43(7) . 2_577
O7 Mo2 O9 160.71(7) . 2_577
O10 Mo2 O9 70.31(6) . 2_577
O6 Mo2 O9 80.56(6) 2_577 2_577
O5 Mo2 O9 70.16(5) . 2_577
O15 Mo3 O16 105.37(8) . .
O15 Mo3 O18 99.53(7) . .
O16 Mo3 O18 103.21(7) . .
O15 Mo3 O14 102.34(7) . .
O16 Mo3 O14 97.51(7) . .
O18 Mo3 O14 144.53(6) . .
O15 Mo3 O17 160.39(7) . .
O16 Mo3 O17 93.55(7) . .
O18 Mo3 O17 70.57(6) . .
O14 Mo3 O17 79.77(6) . .
O15 Mo3 O13 90.46(7) . 2_666
O16 Mo3 O13 161.79(7) . 2_666
O18 Mo3 O13 82.51(6) . 2_666
O14 Mo3 O13 69.80(6) . 2_666
O17 Mo3 O13 71.80(5) . 2_666
O23 Mo4 O24 105.43(8) . .
O23 Mo4 O14 98.05(7) . .
O24 Mo4 O14 102.74(7) . .
O23 Mo4 O22 102.34(7) . 2_666
O24 Mo4 O22 98.22(7) . 2_666
O14 Mo4 O22 145.56(6) . 2_666
O23 Mo4 O13 157.87(7) . 2_666
O24 Mo4 O13 96.08(7) . 2_666
O14 Mo4 O13 71.72(6) . 2_666
O22 Mo4 O13 79.19(6) 2_666 2_666
O23 Mo4 O19 88.97(7) . .
O24 Mo4 O19 164.02(7) . .
O14 Mo4 O19 81.58(6) . .
O22 Mo4 O19 71.42(6) 2_666 .
O13 Mo4 O19 70.42(5) 2_666 .
O11 Mo5 O12 105.67(8) . .
O11 Mo5 O10 101.58(8) . .
O12 Mo5 O10 99.74(8) . .
O11 Mo5 O2 98.08(7) . .
O12 Mo5 O2 102.94(8) . .
O10 Mo5 O2 144.55(6) . .
O11 Mo5 O1 159.73(7) . .
O12 Mo5 O1 93.77(7) . .
O10 Mo5 O1 80.22(6) . .
O2 Mo5 O1 71.49(6) . .
O11 Mo5 O9 90.62(7) . 2_577
O12 Mo5 O9 162.66(7) . 2_577
O10 Mo5 O9 70.56(6) . 2_577
O2 Mo5 O9 80.09(6) . 2_577
O1 Mo5 O9 70.77(5) . 2_577
O20 Mo6 O21 104.91(8) . .
O20 Mo6 O22 99.38(7) . .
O21 Mo6 O22 100.07(7) . .
O20 Mo6 O18 104.07(7) . .
O21 Mo6 O18 98.69(7) . .
O22 Mo6 O18 144.91(6) . .
O20 Mo6 O17 92.13(7) . .
O21 Mo6 O17 162.24(7) . .
O22 Mo6 O17 81.65(6) . .
O18 Mo6 O17 71.82(6) . .
O20 Mo6 O19 160.85(7) . 2_666
O21 Mo6 O19 92.95(7) . 2_666
O22 Mo6 O19 70.19(6) . 2_666
O18 Mo6 O19 79.49(5) . 2_666
O17 Mo6 O19 70.86(5) . 2_666
O19 Mn1 O19 180.000(1) 2_666 .
O19 Mn1 O13 92.15(6) 2_666 2_666
O19 Mn1 O13 87.85(6) . 2_666
O19 Mn1 O13 87.85(6) 2_666 .
O19 Mn1 O13 92.15(6) . .
O13 Mn1 O13 180.00(9) 2_666 .
O19 Mn1 O17 92.21(6) 2_666 2_666
O19 Mn1 O17 87.79(6) . 2_666
O13 Mn1 O17 92.63(6) 2_666 2_666
O13 Mn1 O17 87.37(6) . 2_666
O19 Mn1 O17 87.79(6) 2_666 .
O19 Mn1 O17 92.21(6) . .
O13 Mn1 O17 87.37(6) 2_666 .
O13 Mn1 O17 92.63(6) . .
O17 Mn1 O17 180.00(8) 2_666 .
O9 Mn2 O9 180.00(9) 2_577 .
O9 Mn2 O5 87.26(6) 2_577 .
O9 Mn2 O5 92.74(6) . .
O9 Mn2 O5 92.74(6) 2_577 2_577
O9 Mn2 O5 87.26(6) . 2_577
O5 Mn2 O5 180.000(1) . 2_577
O9 Mn2 O1 92.26(6) 2_577 2_577
O9 Mn2 O1 87.74(6) . 2_577
O5 Mn2 O1 87.41(6) . 2_577
O5 Mn2 O1 92.59(6) 2_577 2_577
O9 Mn2 O1 87.74(6) 2_577 .
O9 Mn2 O1 92.26(6) . .
O5 Mn2 O1 92.59(6) . .
O5 Mn2 O1 87.41(6) 2_577 .
O1 Mn2 O1 180.000(1) 2_577 .
C11 O1 Mn2 115.66(13) . .
C11 O1 Mo5 121.66(13) . .
Mn2 O1 Mo5 99.98(6) . .
C11 O1 Mo1 123.38(14) . .
Mn2 O1 Mo1 99.99(6) . .
Mo5 O1 Mo1 90.90(5) . .
Mo5 O2 Mo1 121.63(7) . .
C8 O5 Mn2 115.64(14) . .
C8 O5 Mo2 121.93(13) . .
Mn2 O5 Mo2 100.61(6) . .
C8 O5 Mo1 122.35(13) . 2_577
Mn2 O5 Mo1 100.38(6) . 2_577
Mo2 O5 Mo1 90.89(5) . 2_577
Mo1 O6 Mo2 121.63(7) . 2_577
C10 O9 Mn2 117.60(12) . .
C10 O9 Mo5 120.30(12) . 2_577
Mn2 O9 Mo5 101.51(6) . 2_577
C10 O9 Mo2 120.57(13) . 2_577
Mn2 O9 Mo2 101.97(6) . 2_577
Mo5 O9 Mo2 89.88(5) 2_577 2_577
Mo5 O10 Mo2 122.75(8) . .
C2 O13 Mn1 116.31(12) . .
C2 O13 Mo4 119.57(12) . 2_666
Mn1 O13 Mo4 100.55(6) . 2_666
C2 O13 Mo3 123.74(12) . 2_666
Mn1 O13 Mo3 100.77(6) . 2_666
Mo4 O13 Mo3 90.80(5) 2_666 2_666
Mo4 O14 Mo3 122.57(9) . .
C1 O17 Mn1 115.16(12) . .
C1 O17 Mo6 121.89(12) . .
Mn1 O17 Mo6 100.61(6) . .
C1 O17 Mo3 122.70(12) . .
Mn1 O17 Mo3 100.04(6) . .
Mo6 O17 Mo3 91.48(5) . .
Mo6 O18 Mo3 121.54(8) . .
C3 O19 Mn1 118.14(12) . .
C3 O19 Mo4 120.82(12) . .
Mn1 O19 Mo4 101.17(6) . .
C3 O19 Mo6 121.46(11) . 2_666
Mn1 O19 Mo6 100.65(6) . 2_666
Mo4 O19 Mo6 88.99(5) . 2_666
Mo6 O22 Mo4 123.26(8) . 2_666
O17 C1 C4 114.05(17) . .
O13 C2 C4 113.40(18) . .
O19 C3 C4 113.24(17) . .
N2 C4 C1 103.66(17) . .
N2 C4 C2 107.99(17) . .
C1 C4 C2 112.45(18) . .
N2 C4 C3 108.14(18) . .
C1 C4 C3 111.76(17) . .
C2 C4 C3 112.32(17) . .
O25 C5 N2 123.2(2) . .
O25 C5 C6 121.7(2) . .
N2 C5 C6 115.0(2) . .
C7 C6 C5 112.8(2) . .
O5 C8 C9 113.89(18) . .
N1 C9 C11 108.69(17) . .
N1 C9 C10 107.43(17) . .
C11 C9 C10 112.3(2) . .
N1 C9 C8 103.32(18) . .
C11 C9 C8 112.74(19) . .
C10 C9 C8 111.78(18) . .
O9 C10 C9 113.41(17) . .
O1 C11 C9 113.65(17) . .
O26 C12 N1 123.5(2) . .
O26 C12 C13 120.6(2) . .
N1 C12 C13 115.8(2) . .
C12 C13 C14 109.9(3) . .
N5 C15 C16 114.2(2) . .
C17 C16 C15 110.6(3) . .
C16 C17 C18 111.3(4) . .
C20 C19 N5 114.7(2) . .
C19 C20 C21 110.0(2) . .
C22 C21 C20 112.2(3) . .
C24 C23 N5 115.6(2) . .
C23 C24 C25 110.5(2) . .
C26 C25 C24 113.1(3) . .
N5 C27 C28 114.8(2) . .
C29 C28 C27 110.1(3) . .
C30 C29 C28 112.0(4) . .
N4 C31 C32 116.1(2) . .
C31 C32 C33 110.2(3) . .
C34 C33 C32 112.4(3) . .
N4 C35 C36 115.2(2) . .
C37 C36 C35 110.3(2) . .
C36 C37 C38 113.0(3) . .
C40 C39 N4 115.1(2) . .
C39 C40 C41 109.7(3) . .
C40 C41 C42 111.6(3) . .
N4 C43 C44 117.5(3) . .
C43 C44 C45 108.9(3) . .
C46 C45 C44 114.9(4) . .
N3 C47 C48 115.3(2) . .
C47 C48 C49 110.2(2) . .
C50 C49 C48 113.3(4) . .
N3 C51 C52 117.0(2) . .
C51 C52 C53 109.6(2) . .
C54 C53 C52 112.2(3) . .
C56 C55 N3 117.2(2) . .
C55 C56 C57 109.5(2) . .
C58 C57 C56 112.9(2) . .
C60 C59 N3 115.7(2) . .
C61 C60 C59 111.0(3) . .
C60 C61 C62 113.7(4) . .
N6 C71 C72 179.3(4) . .
N7 C73 C74 178.5(4) . .
N8 C75 C76 178.3(4) . .
N9 C77 N9' 38.4(5) . .
N9 C77 C78 164.0(6) . .
N9' C77 C78 157.6(7) . .
N10 C79 N10' 29.5(7) . .
N10 C79 C80 170.2(9) . .
N10' C79 C80 159.3(10) . .
C12 N1 C9 125.9(2) . .
C5 N2 C4 126.42(19) . .
C51 N3 C47 112.2(2) . .
C51 N3 C59 106.0(2) . .
C47 N3 C59 111.3(2) . .
C51 N3 C55 111.0(2) . .
C47 N3 C55 105.30(19) . .
C59 N3 C55 111.3(2) . .
C31 N4 C35 110.7(2) . .
C31 N4 C43 107.0(2) . .
C35 N4 C43 111.0(2) . .
C31 N4 C39 110.6(2) . .
C35 N4 C39 107.4(2) . .
C43 N4 C39 110.2(2) . .
C15 N5 C27 111.0(2) . .
C15 N5 C19 111.1(2) . .
C27 N5 C19 106.88(19) . .
C15 N5 C23 107.03(19) . .
C27 N5 C23 110.5(2) . .
C19 N5 C23 110.3(2) . .

loop_
_geom_bond_atom_site_label_1
_geom_bond_atom_site_label_2
_geom_bond_distance
_geom_bond_site_symmetry_2
Mo1 O4 1.6992(17) .
Mo1 O3 1.7012(16) .
Mo1 O6 1.9146(15) .
Mo1 O2 1.9234(15) .
Mo1 O5 2.3608(15) 2_577
Mo1 O1 2.3697(16) .
Mo2 O8 1.6971(16) .
Mo2 O7 1.7005(17) .
Mo2 O10 1.9200(16) .
Mo2 O6 1.9226(15) 2_577
Mo2 O5 2.3403(14) .
Mo2 O9 2.3858(15) 2_577
Mo3 O15 1.6973(17) .
Mo3 O16 1.6985(16) .
Mo3 O18 1.9189(15) .
Mo3 O14 1.9246(15) .
Mo3 O17 2.3648(14) .
Mo3 O13 2.3970(14) 2_666
Mo4 O23 1.7051(17) .
Mo4 O24 1.7074(17) .
Mo4 O14 1.9093(15) .
Mo4 O22 1.9175(14) 2_666
Mo4 O13 2.3246(15) 2_666
Mo4 O19 2.3745(14) .
Mo5 O11 1.7027(16) .
Mo5 O12 1.7044(16) .
Mo5 O10 1.9141(16) .
Mo5 O2 1.9177(16) .
Mo5 O1 2.3358(14) .
Mo5 O9 2.3788(14) 2_577
Mo6 O20 1.6969(17) .
Mo6 O21 1.7081(17) .
Mo6 O22 1.9107(14) .
Mo6 O18 1.9186(15) .
Mo6 O17 2.3111(15) .
Mo6 O19 2.4315(14) 2_666
Mn1 O19 1.9139(14) 2_666
Mn1 O19 1.9139(14) .
Mn1 O13 1.9910(15) 2_666
Mn1 O13 1.9910(15) .
Mn1 O17 2.0515(14) 2_666
Mn1 O17 2.0515(14) .
Mn2 O9 1.9197(14) 2_577
Mn2 O9 1.9197(14) .
Mn2 O5 2.0156(16) .
Mn2 O5 2.0156(16) 2_577
Mn2 O1 2.0189(15) 2_577
Mn2 O1 2.0189(15) .
O1 C11 1.432(2) .
O5 C8 1.426(2) .
O5 Mo1 2.3608(15) 2_577
O6 Mo2 1.9226(15) 2_577
O9 C10 1.437(2) .
O9 Mo5 2.3788(14) 2_577
O9 Mo2 2.3858(15) 2_577
O13 C2 1.442(3) .
O13 Mo4 2.3246(15) 2_666
O13 Mo3 2.3970(14) 2_666
O17 C1 1.428(3) .
O19 C3 1.439(3) .
O19 Mo6 2.4315(14) 2_666
O22 Mo4 1.9175(14) 2_666
O25 C5 1.221(3) .
O26 C12 1.229(3) .
C1 C4 1.542(3) .
C2 C4 1.544(3) .
C3 C4 1.544(3) .
C4 N2 1.470(3) .
C5 N2 1.353(3) .
C5 C6 1.517(4) .
C6 C7 1.505(4) .
C8 C9 1.547(3) .
C9 N1 1.470(3) .
C9 C11 1.538(3) .
C9 C10 1.539(3) .
C12 N1 1.346(3) .
C12 C13 1.514(4) .
C13 C14 1.518(5) .
C15 N5 1.514(3) .
C15 C16 1.525(4) .
C16 C17 1.519(5) .
C17 C18 1.534(6) .
C19 C20 1.517(4) .
C19 N5 1.519(4) .
C20 C21 1.517(4) .
C21 C22 1.514(4) .
C23 C24 1.518(4) .
C23 N5 1.523(3) .
C24 C25 1.525(4) .
C25 C26 1.515(5) .
C27 N5 1.518(3) .
C27 C28 1.528(5) .
C28 C29 1.506(5) .
C29 C30 1.368(6) .
C31 N4 1.508(4) .
C31 C32 1.511(4) .
C32 C33 1.516(5) .
C33 C34 1.510(5) .
C35 N4 1.511(4) .
C35 C36 1.523(4) .
C36 C37 1.507(4) .
C37 C38 1.521(4) .
C39 C40 1.514(4) .
C39 N4 1.525(4) .
C40 C41 1.526(5) .
C41 C42 1.534(5) .
C43 N4 1.516(4) .
C43 C44 1.519(5) .
C44 C45 1.587(6) .
C45 C46 1.454(8) .
C47 N3 1.515(4) .
C47 C48 1.516(4) .
C48 C49 1.554(5) .
C49 C50 1.444(6) .
C51 N3 1.514(4) .
C51 C52 1.515(4) .
C52 C53 1.521(5) .
C53 C54 1.518(5) .
C55 C56 1.509(4) .
C55 N3 1.523(3) .
C56 C57 1.519(4) .
C57 C58 1.518(4) .
C59 C60 1.513(5) .
C59 N3 1.523(3) .
C60 C61 1.513(5) .
C61 C62 1.522(7) .
C71 N6 1.119(4) .
C71 C72 1.440(5) .
C73 N7 1.127(4) .
C73 C74 1.454(4) .
C75 N8 1.096(4) .
C75 C76 1.467(6) .
C77 N9 1.160(9) .
C77 N9' 1.266(9) .
C77 C78 1.418(6) .
C79 N10 1.170(12) .
C79 N10' 1.181(12) .
C79 C80 1.494(8) .
